data_4300190
loop_
_publ_author_name
'Bim Graham'
'Martin J. Grannas'
'Milton T. W. Hearn'
'Christopher M. Kepert'
'Leone Spiccia'
'Brian W. Skelton'
'Allan H. White'

_publ_contact_author_address
;
   Department of Chemistry
   University of Western Australia
   Nedlands
   Western Australia 6907
   Australia
;
_publ_contact_author_email bws@crystal.uwa.edu.au
_publ_contact_author_fax (+61)_08_9380_1118
_publ_contact_author_name 'Skelton, B. W.'
_publ_contact_author_phone (+61)_08-9380_3481
_publ_section_title
;
Coordination Chemistry of a Novel Tetramacrocyclic Ligand Derived from
1,4,7-Triazacyclononane: Synthesis, Structure, and Properties of
Nickel(II) and Copper(II) Complexes
;
_journal_name_full 'Inorganic Chemistry'
_journal_page_first 1092
_journal_page_last 1099
_journal_paper_doi 10.1021/ic991082z
_journal_volume 39
_journal_year 2000
_chemical_formula_sum 'C34 H96 Cl6 N12 Ni3 O39'
_chemical_formula_weight 1686.07
_space_group_IT_number 14
_symmetry_cell_setting monoclinic
_symmetry_space_group_name_Hall '-P 2ybc'
_symmetry_space_group_name_H-M 'P 1 21/c 1'
_cell_angle_alpha 90.00000
_cell_angle_beta 97.20(3)
_cell_angle_gamma 90.00000
_cell_formula_units_Z 4
_cell_length_a 22.883(7)
_cell_length_b 15.131(6)
_cell_length_c 20.298(8)
_cell_measurement_reflns_used 8
_cell_measurement_temperature 293
_cell_measurement_theta_max 12.4
_cell_measurement_theta_min 12.4
_cell_volume 6973(4)
_computing_cell_refinement 'Enraf Nonius software'
_computing_data_collection 'Enraf Nonius software'
_computing_data_reduction 'xtal ADDREF'
_computing_molecular_graphics xtal
_computing_publication_material 'xtal CIFIO'
_computing_structure_refinement xtal
_computing_structure_solution xtal
_diffrn_ambient_temperature 293
_diffrn_measurement_device_type
;
 CAD4 diffractometer
;
_diffrn_measurement_method '2\q-\w scans'
_diffrn_radiation_detector 'single counter'
_diffrn_radiation_monochromator graphite
_diffrn_radiation_source 'sealed tube'
_diffrn_radiation_type 'Mo K\a'
_diffrn_radiation_wavelength .71073
_diffrn_reflns_av_R_equivalents .041
_diffrn_reflns_av_sigmaI/netI .116
_diffrn_reflns_limit_h_max 1
_diffrn_reflns_limit_h_min -25
_diffrn_reflns_limit_k_max 0
_diffrn_reflns_limit_k_min -16
_diffrn_reflns_limit_l_max 22
_diffrn_reflns_limit_l_min -22
_diffrn_reflns_number 10960
_diffrn_reflns_theta_max 22.98
_diffrn_reflns_theta_min 1.62
_diffrn_standards_decay_% 0
_diffrn_standards_interval_time 600
_diffrn_standards_number 8
_exptl_absorpt_coefficient_mu 1.132
_exptl_absorpt_correction_T_max .83
_exptl_absorpt_correction_T_min .69
_exptl_absorpt_correction_type gaussian
_exptl_absorpt_process_details
;
 XTAl absorb
;
_exptl_crystal_density_diffrn 1.606
_exptl_crystal_description prism
_exptl_crystal_F_000 3528
_exptl_crystal_size_max 0.35
_exptl_crystal_size_mid 0.20
_exptl_crystal_size_min 0.15
_refine_diff_density_max .725
_refine_diff_density_min -.512
_refine_ls_extinction_coef 1773(1165)
_refine_ls_extinction_expression Eq22_p292_"Cryst._Comp."_Munksgaard_1970
_refine_ls_extinction_method Zachariasen
_refine_ls_goodness_of_fit_all 1.984
_refine_ls_goodness_of_fit_ref 2.774
_refine_ls_hydrogen_treatment noref
_refine_ls_matrix_type atomblock
_refine_ls_number_constraints 0
_refine_ls_number_parameters 524
_refine_ls_number_reflns 2024
_refine_ls_number_restraints 30
_refine_ls_R_factor_all .365
_refine_ls_R_factor_gt .115
_refine_ls_shift/su_max .115
_refine_ls_shift/su_mean .008
_refine_ls_structure_factor_coef F
_refine_ls_weighting_scheme sigma
_refine_ls_wR_factor_all .125
_refine_ls_wR_factor_ref .098
_reflns_d_resolution_high .91
_reflns_d_resolution_low 12.591
_reflns_limit_h_max 25
_reflns_limit_h_min 0
_reflns_limit_k_max 16
_reflns_limit_k_min 0
_reflns_limit_l_max 22
_reflns_limit_l_min -22
_reflns_number_gt 9671
_reflns_number_total 9671
_reflns_threshold_expression 'I    > 3.00 sig(I   )'
_cod_original_sg_symbol_Hall -p_2ybc
_cod_database_code 4300190

loop_
_symmetry_equiv_pos_as_xyz
+x,+y,+z
-x,1/2+y,1/2-z
-x,-y,-z
+x,1/2-y,1/2+z

loop_
_atom_site_label
_atom_site_fract_x
_atom_site_fract_y
_atom_site_fract_z
_atom_site_U_iso_or_equiv
_atom_site_adp_type
_atom_site_calc_flag
_atom_site_calc_attached_atom
_atom_site_occupancy
_atom_site_disorder_assembly
_atom_site_disorder_group
C1 .8105(13) .443(2) .6129(14) .047(11) Uiso ? ? 1.00000 ? ?
C2 .7538(14) .414(2) .6208(14) .058(12) Uiso ? ? 1.00000 ? ?
C3 .7213(13) .4557(19) .6682(14) .042(10) Uiso ? ? 1.00000 ? ?
C4 .7497(13) .5232(18) .7029(13) .038(10) Uiso ? ? 1.00000 ? ?
C5 .8073(13) .553(2) .6972(14) .045(11) Uiso ? ? 1.00000 ? ?
C6 .8350(14) .509(2) .6528(14) .048(11) Uiso ? ? 1.00000 ? ?
Ni1 .9327(3) .2693(5) .5162(2) .141(6) Uani ? ? 1.00000 ? ?
Ni2 .6258(2) .2738(4) .4726(2) .085(4) Uani ? ? 1.00000 ? ?
O201 .5992(12) .2101(18) .5582(13) .145(12) Uiso ? ? 1.00000 ? ?
O202 .6989(12) .1893(17) .4789(12) .127(11) Uiso ? ? 1.00000 ? ?
O203 .5735(12) .1711(18) .4242(13) .143(12) Uiso ? ? 1.00000 ? ?
Ni3 .7346(2) .7680(3) .7154(2) .062(3) Uani ? ? 1.00000 ? ?
O301 .9788(15) .213(2) .4441(15) .206(16) Uiso ? ? 1.00000 ? ?
O302 .9494(15) .385(2) .4715(16) .203(16) Uiso ? ? 1.00000 ? ?
O303 .8521(15) .258(2) .4487(15) .207(15) Uiso ? ? 1.00000 ? ?
C11 .8457(16) .392(2) .5643(16) .080(14) Uiso ? ? 1.00000 ? ?
N11 .8876(12) .3179(17) .5941(12) .080(11) Uiso ? ? 1.00000 ? ?
C12 .9330(16) .350(2) .6440(16) .084(14) Uiso ? ? 1.00000 ? ?
C13 .993(2) .340(3) .636(2) .139(18) Uiso ? ? 1.00000 ? ?
N14 1.0037(13) .275(2) .5829(13) .100(11) Uiso ? ? 1.00000 ? ?
C15 1.0133(19) .187(3) .6066(19) .127(18) Uiso ? ? 1.00000 ? ?
C16 .9770(18) .115(3) .5901(18) .112(16) Uiso ? ? 1.00000 ? ?
N17 .9165(15) .150(2) .5621(16) .150(16) Uiso ? ? 1.00000 ? ?
C18 .868(3) .165(4) .602(3) .24(3) Uiso ? ? 1.00000 ? ?
C19 .8576(18) .246(3) .6174(18) .132(17) Uiso ? ? 1.00000 ? ?
C21 .7182(16) .346(2) .5805(16) .084(14) Uiso ? ? 1.00000 ? ?
N21 .6700(11) .3775(16) .5249(11) .053(9) Uiso ? ? 1.00000 ? ?
C22 .6235(14) .430(2) .5509(14) .049(11) Uiso ? ? 1.00000 ? ?
C23 .575(2) .439(3) .501(2) .139(19) Uiso ? ? 1.00000 ? ?
N24 .5554(13) .3539(19) .4641(14) .097(12) Uiso ? ? 1.00000 ? ?
C25 .5466(16) .375(2) .3899(16) .090(14) Uiso ? ? 1.00000 ? ?
C26 .6016(18) .397(3) .3591(19) .120(17) Uiso ? ? 1.00000 ? ?
N27 .6490(13) .3297(19) .3911(13) .097(12) Uiso ? ? 1.00000 ? ?
C28 .7033(15) .385(2) .4159(16) .076(13) Uiso ? ? 1.00000 ? ?
C29 .7008(18) .434(3) .4758(18) .115(17) Uiso ? ? 1.00000 ? ?
C41 .7176(17) .561(2) .7623(17) .094(15) Uiso ? ? 1.00000 ? ?
N41 .6933(11) .6516(16) .7563(12) .057(9) Uiso ? ? 1.00000 ? ?
C42 .6369(14) .648(2) .7097(15) .061(12) Uiso ? ? 1.00000 ? ?
C43 .6048(13) .738(2) .7039(14) .061(11) Uiso ? ? 1.00000 ? ?
N44 .6471(11) .8139(16) .7169(12) .065(10) Uiso ? ? 1.00000 ? ?
C45 .6386(16) .861(2) .7757(17) .086(14) Uiso ? ? 1.00000 ? ?
C46 .7016(16) .885(2) .8224(16) .083(14) Uiso ? ? 1.00000 ? ?
N47 .7437(12) .8079(18) .8129(12) .087(11) Uiso ? ? 1.00000 ? ?
C48 .7311(13) .735(2) .8589(13) .053(11) Uiso ? ? 1.00000 ? ?
C49 .6822(14) .678(2) .8260(14) .059(12) Uiso ? ? 1.00000 ? ?
C51 .8389(15) .634(2) .7354(15) .068(13) Uiso ? ? 1.00000 ? ?
N51 .8220(11) .7170(18) .7031(12) .072(10) Uiso ? ? 1.00000 ? ?
C52 .8242(16) .717(2) .6300(16) .099(14) Uiso ? ? 1.00000 ? ?
C53 .7654(14) .698(2) .5897(14) .061(12) Uiso ? ? 1.00000 ? ?
N54 .7217(12) .7571(19) .6100(12) .092(11) Uiso ? ? 1.00000 ? ?
C55 .7186(16) .847(2) .5852(16) .089(14) Uiso ? ? 1.00000 ? ?
C56 .7631(18) .908(3) .6217(19) .120(17) Uiso ? ? 1.00000 ? ?
N57 .7801(14) .884(2) .6937(14) .110(13) Uiso ? ? 1.00000 ? ?
C58 .8406(17) .884(2) .7144(18) .105(16) Uiso ? ? 1.00000 ? ?
C59 .8623(17) .793(2) .7372(17) .103(15) Uiso ? ? 1.00000 ? ?
Cl1 .5915(5) .7004(8) .4762(5) .122(10) Uani ? ? 1.00000 ? ?
O11 .5724(18) .708(3) .5332(17) .37(6) Uani ? ? 1.00000 ? ?
O12 .6081(19) .780(2) .4559(18) .26(4) Uani ? ? 1.00000 ? ?
O13 .6327(16) .667(2) .492(2) .28(4) Uani ? ? 1.00000 ? ?
O14 .553(2) .648(3) .4333(15) .32(5) Uani ? ? 1.00000 ? ?
Cl2 .8555(5) .5869(9) .4385(5) .155(12) Uani ? ? 1.00000 ? ?
O21 .861(4) .470(8) .406(3) 1.08(18) Uani ? ? 1.00000 ? ?
O22 .8100(13) .5867(17) .4616(13) .14(3) Uani ? ? 1.00000 ? ?
O23 .8631(13) .649(3) .4014(18) .32(5) Uani ? ? 1.00000 ? ?
O24 .9069(13) .576(2) .4795(15) .20(3) Uani ? ? 1.00000 ? ?
Cl3 .7113(5) .1260(7) .7037(5) .162(13) Uani ? ? 1.00000 ? ?
O31 .7193(12) .1319(14) .6413(13) .21(4) Uani ? ? 1.00000 ? ?
O32 .7037(15) .206(2) .7270(13) .49(7) Uani ? ? 1.00000 ? ?
O33 .6617(18) .073(2) .7093(18) 1.00(18) Uani ? ? 1.00000 ? ?
O34 .7603(14) .0848(18) .7397(14) .33(5) Uani ? ? 1.00000 ? ?
Cl4 1.0166(5) .5965(10) .7007(5) .168(13) Uani ? ? 1.00000 ? ?
O41 1.0721(16) .567(3) .693(2) .29(5) Uani ? ? 1.00000 ? ?
O42 .9834(14) .554(4) .7401(15) .31(5) Uani ? ? 1.00000 ? ?
O43 .9858(16) .591(2) .6397(16) .22(4) Uani ? ? 1.00000 ? ?
O44 1.036(2) .676(3) .7214(19) .33(6) Uani ? ? 1.00000 ? ?
Cl5 .8354(6) .5210(9) .9466(5) .26(2) Uani ? ? 1.00000 ? ?
O51 .8780(14) .5449(18) .9936(14) .28(2) Uiso ? ? 1.00000 ? ?
O52 .8525(13) .5401(18) .8890(15) .29(2) Uiso ? ? 1.00000 ? ?
O53 .7846(15) .564(2) .9537(14) .30(2) Uiso ? ? 1.00000 ? ?
O54 .8259(15) .431(3) .9505(17) .50(4) Uiso ? ? 1.00000 ? ?
Cl6 .5477(6) .4037(9) .7511(6) .38(3) Uani ? ? 1.00000 ? ?
O61 .5253(17) .483(3) .7804(19) .69(6) Uiso ? ? 1.00000 ? ?
O62 .6029(17) .388(2) .7777(17) .50(4) Uiso ? ? 1.00000 ? ?
O63 .5162(15) .337(2) .7631(15) .41(3) Uiso ? ? 1.00000 ? ?
O64 .5462(14) .415(2) .6846(17) .37(3) Uiso ? ? 1.00000 ? ?
O01 .7269(18) .332(2) .8409(16) .25(4) Uani ? ? 1.00000 ? ?
O02 .8452(18) .227(5) .8235(16) .52(8) Uani ? ? 1.00000 ? ?
O03 .932(2) .404(4) .827(2) .36(6) Uani ? ? 1.00000 ? ?
O04 .577(2) .939(3) .601(2) .39(6) Uani ? ? 1.00000 ? ?
O05 .672(3) .468(4) .978(3) .50577 Uiso ? ? 1.00000 ? ?
O06 1.062(4) .176(5) .449(4) .64312 Uiso ? ? 1.00000 ? ?
O07 .539(3) .222(4) .649(3) .46632 Uiso ? ? 1.00000 ? ?
O08 .439(3) .994(6) .511(4) .61989 Uiso ? ? 1.00000 ? ?
O09 .508(6) .574(7) .883(5) .96434 Uiso ? ? 1.00000 ? ?
H3 .68070 .43515 .67818 .07600 Uiso ? ? 1.00000 ? ?
H6 .87666 .52835 .64552 .05200 Uiso ? ? 1.00000 ? ?
H11a .86852 .43535 .54117 .08200 Uiso ? ? 1.00000 ? ?
H11b .81880 .36563 .52718 .08200 Uiso ? ? 1.00000 ? ?
H12a .92524 .33755 .68652 .10000 Uiso ? ? 1.00000 ? ?
H12b .93134 .41836 .64084 .10000 Uiso ? ? 1.00000 ? ?
H13a 1.00664 .30735 .68216 .14000 Uiso ? ? 1.00000 ? ?
H13b 1.01271 .38806 .63637 .14000 Uiso ? ? 1.00000 ? ?
H14 1.03861 .29260 .56499 .12300 Uiso ? ? 1.00000 ? ?
H15a 1.02932 .18259 .65033 .13900 Uiso ? ? 1.00000 ? ?
H15b 1.04801 .16200 .58108 .13900 Uiso ? ? 1.00000 ? ?
H16a .97038 .09199 .63841 .11300 Uiso ? ? 1.00000 ? ?
H16b .99156 .06802 .57097 .11300 Uiso ? ? 1.00000 ? ?
H17 .90456 .11109 .52631 .22000 Uiso ? ? 1.00000 ? ?
H18a .85072 .13655 .61953 .27000 Uiso ? ? 1.00000 ? ?
H18b .83045 .18737 .55428 .27000 Uiso ? ? 1.00000 ? ?
H19a .88074 .24131 .66513 .12000 Uiso ? ? 1.00000 ? ?
H19b .82095 .26710 .62506 .12000 Uiso ? ? 1.00000 ? ?
H21a .69624 .30397 .60684 .08500 Uiso ? ? 1.00000 ? ?
H21b .74147 .30631 .55597 .08500 Uiso ? ? 1.00000 ? ?
H22a .63770 .49116 .56596 .07000 Uiso ? ? 1.00000 ? ?
H22b .61126 .40450 .59040 .07000 Uiso ? ? 1.00000 ? ?
H23a .57649 .49050 .47104 .11800 Uiso ? ? 1.00000 ? ?
H23b .53629 .46360 .52381 .11800 Uiso ? ? 1.00000 ? ?
H24 .52214 .33497 .48370 .08400 Uiso ? ? 1.00000 ? ?
H25a .51457 .42063 .38145 .10300 Uiso ? ? 1.00000 ? ?
H25b .52679 .32094 .37169 .10300 Uiso ? ? 1.00000 ? ?
H26a .60625 .45618 .37177 .14000 Uiso ? ? 1.00000 ? ?
H26b .58722 .39113 .31397 .14000 Uiso ? ? 1.00000 ? ?
H27 .65522 .28855 .35513 .12300 Uiso ? ? 1.00000 ? ?
H28a .71254 .42900 .38579 .08600 Uiso ? ? 1.00000 ? ?
H28b .73667 .34684 .42611 .08600 Uiso ? ? 1.00000 ? ?
H29a .67718 .48592 .46863 .10300 Uiso ? ? 1.00000 ? ?
H29b .73723 .44758 .49981 .10300 Uiso ? ? 1.00000 ? ?
H41a .75106 .56356 .80654 .08900 Uiso ? ? 1.00000 ? ?
H41b .69370 .51588 .77691 .08900 Uiso ? ? 1.00000 ? ?
H42a .60939 .59961 .72548 .05800 Uiso ? ? 1.00000 ? ?
H42b .64157 .62593 .66552 .05800 Uiso ? ? 1.00000 ? ?
H43a .57823 .73909 .74056 .09900 Uiso ? ? 1.00000 ? ?
H43b .57965 .74300 .66441 .09900 Uiso ? ? 1.00000 ? ?
H44 .63901 .85690 .68079 .08500 Uiso ? ? 1.00000 ? ?
H45a .61553 .82934 .80603 .09900 Uiso ? ? 1.00000 ? ?
H45b .61948 .91931 .77020 .09900 Uiso ? ? 1.00000 ? ?
H46a .69747 .89338 .86602 .09100 Uiso ? ? 1.00000 ? ?
H46b .71957 .93105 .80250 .09100 Uiso ? ? 1.00000 ? ?
H47 .78242 .82318 .83542 .10800 Uiso ? ? 1.00000 ? ?
H48a .71960 .74916 .90359 .08200 Uiso ? ? 1.00000 ? ?
H48b .76428 .69213 .87070 .08200 Uiso ? ? 1.00000 ? ?
H49a .64384 .70845 .82335 .06300 Uiso ? ? 1.00000 ? ?
H49b .67429 .62153 .84964 .06300 Uiso ? ? 1.00000 ? ?
H51a .88289 .62682 .73959 .09400 Uiso ? ? 1.00000 ? ?
H51b .83053 .63308 .78109 .09400 Uiso ? ? 1.00000 ? ?
H52a .85548 .67406 .61877 .07900 Uiso ? ? 1.00000 ? ?
H52b .84134 .77433 .61460 .07900 Uiso ? ? 1.00000 ? ?
H54 .68634 .72413 .59335 .09500 Uiso ? ? 1.00000 ? ?
H53a .76056 .63805 .59299 .07300 Uiso ? ? 1.00000 ? ?
H53b .77296 .70956 .54176 .07300 Uiso ? ? 1.00000 ? ?
H55a .67915 .86894 .59625 .15700 Uiso ? ? 1.00000 ? ?
H55b .71544 .85022 .53813 .15700 Uiso ? ? 1.00000 ? ?
H56a .75241 .96534 .61040 .11900 Uiso ? ? 1.00000 ? ?
H56b .79843 .89471 .59640 .11900 Uiso ? ? 1.00000 ? ?
H57 .76522 .93635 .71732 .11300 Uiso ? ? 1.00000 ? ?
H58a .85143 .93009 .74512 .12600 Uiso ? ? 1.00000 ? ?
H58b .86008 .90112 .67368 .12600 Uiso ? ? 1.00000 ? ?
H59a .86395 .78581 .78663 .11500 Uiso ? ? 1.00000 ? ?
H59b .90440 .77955 .73092 .11500 Uiso ? ? 1.00000 ? ?

loop_
_atom_site_aniso_label
_atom_site_aniso_U_11
_atom_site_aniso_U_22
_atom_site_aniso_U_33
_atom_site_aniso_U_12
_atom_site_aniso_U_13
_atom_site_aniso_U_23
Ni1 .100(5) .270(9) .054(4) .098(6) .013(3) -.008(5)
Ni2 .079(4) .086(4) .088(4) -.018(4) -.000(3) .001(4)
Ni3 .073(4) .058(4) .055(3) -.003(4) .003(3) -.005(4)
Cl1 .104(10) .169(13) .091(9) -.014(10) .002(8) .022(9)
O11 .31(5) .64(9) .19(4) -.28(6) .19(4) -.21(5)
O12 .36(6) .18(4) .26(4) -.11(4) .14(4) -.01(3)
O13 .17(4) .14(3) .49(7) -.02(3) -.14(4) .02(4)
O14 .41(7) .39(6) .11(3) -.08(5) -.16(4) .02(4)
Cl2 .091(11) .276(17) .104(10) .050(11) .039(8) .118(11)
O21 .85(16) 2.1(3) .39(8) -.7(2) .52(10) -.70(14)
O22 .18(3) .12(3) .13(3) -.01(2) .06(2) -.02(2)
O23 .07(3) .57(7) .31(5) -.04(4) -.02(3) .33(5)
O24 .09(3) .31(4) .18(3) -.02(3) -.06(2) .10(3)
Cl3 .26(2) .151(13) .082(9) .054(13) .033(11) -.001(10)
O31 .36(5) .09(3) .19(3) .02(3) .13(3) .08(3)
O32 1.06(15) .23(5) .18(4) .35(7) .14(6) .03(4)
O33 1.0(2) .69(13) 1.5(2) .51(14) .83(19) .90(16)
O34 .43(7) .29(5) .22(4) .20(5) -.11(4) .01(4)
Cl4 .091(11) .34(2) .074(9) -.070(13) .029(8) -.064(11)
O41 .14(4) .31(5) .44(6) .09(4) .08(4) -.04(5)
O42 .09(4) .75(10) .09(3) -.09(5) .03(2) .01(4)
O43 .22(4) .24(4) .19(4) -.06(3) .06(3) .02(3)
O44 .44(7) .31(6) .25(5) -.17(5) .01(5) -.13(4)
Cl5 .34(3) .32(2) .121(13) .09(2) -.010(15) .027(15)
Cl6 .31(3) .58(4) .22(2) -.26(3) -.07(2) .13(2)
O01 .32(5) .24(4) .18(3) -.11(4) .02(3) .10(3)
O02 .22(5) 1.21(16) .12(3) .09(8) .02(3) -.14(7)
O03 .35(7) .49(8) .25(5) .10(6) .05(5) .04(5)
O04 .38(7) .33(6) .53(8) .26(5) .30(6) .21(6)

loop_
_atom_type_symbol
_atom_type_description
_atom_type_oxidation_number
_atom_type_number_in_cell
_atom_type_scat_dispersion_real
_atom_type_scat_dispersion_imag
_atom_type_scat_source
Ni ? 0 12 .284973 1.113 'Int Tables Vol IV Tables 2.2B and 2.3.1'
C ? 0 136 .002014 .002014 'Int Tables Vol IV Tables 2.2B and 2.3.1'
O ? 0 156 .007996 .005981 'Int Tables Vol IV Tables 2.2B and 2.3.1'
H ? 0 384 0 0 'Int Tables Vol IV Tables 2.2B and 2.3.1'
Cl ? 0 24 .132019 .158997 'Int Tables Vol IV Tables 2.2B and 2.3.1'
N ? 0 48 .004028 .002991 'Int Tables Vol IV Tables 2.2B and 2.3.1'
